data_2310731
loop_
_publ_author_name
'Baur, W.H.'

_publ_section_title
;
 Die Kristallstruktur des Edelamblygonits Li Al P O4 ((O H) F)
;
_journal_name_full 'Acta Crystallographica (1,1948-23,1967)'
_journal_page_first 988
_journal_page_last 994
_journal_volume 12
_journal_year 1959
_chemical_formula_sum 'Al F0.5 H0.5 Li O4.5 P'
_chemical_name_systematic 'Li Al P O4 ((O H).5 F.5)'
_space_group_IT_number 2
_symmetry_space_group_name_Hall '-P 1'
_symmetry_space_group_name_H-M 'P -1'
_cell_angle_alpha 112.12
_cell_angle_beta 97.8
_cell_angle_gamma 67.88
_cell_formula_units_Z 2
_cell_length_a 5.184
_cell_length_b 7.155
_cell_length_c 5.04
_cell_volume 160.431
_citation_journal_id_ASTM ACCRA9
_cod_data_source_file Baur_ACCRA9_1959_1384.cif
_cod_data_source_block H0.5Al1F0.5Li1O4.5P1
_cod_original_cell_volume 160.4312
_cod_original_formula_sum 'H0.5 Al1 F0.5 Li1 O4.5 P1'
_cod_database_code 2310731

loop_
_symmetry_equiv_pos_as_xyz
x,y,z
-x,-y,-z

loop_
_atom_site_label
_atom_site_type_symbol
_atom_site_fract_x
_atom_site_fract_y
_atom_site_fract_z
_atom_site_occupancy
_atom_site_U_iso_or_equiv
O3 O-2 0.213 0.103 0.842 1 0.0
O5 O-2 0.959 0.225 0.36 0.5 0.0
P1 P+5 0.358 0.267 0.941 1 0.0
Al1 Al+3 0 0 0 1 0.0
O2 O-2 0.325 0.391 0.269 1 0.0
O1 O-2 0.236 0.425 0.784 1 0.0
Al2 Al+3 0 0.5 0.5 1 0.0
Li1 Li+1 0.615 0.305 0.56 1 0.0
O4 O-2 0.67 0.16 0.856 1 0.0
F1 F-1 0.959 0.225 0.36 0.5 0.0
